data_2021687
loop_
_publ_author_name
'B\"ohme, Uwe'
'Schwarzer, Anke'
'G\"unther, Betty'

_publ_section_title
;
 The heteroscorpionate ligand
 2,2-bis(3,5-dimethylpyrazol-1-yl)-1,1-diphenylethanol and an easy
 preparation of its tungsten complex
;
_journal_coeditor_code FN3307
_journal_issue 7
_journal_name_full 'Acta Crystallographica Section C'
_journal_page_first
;
;
_journal_paper_doi 10.1107/S2053229619008362
_journal_volume 75
_journal_year 2019
_chemical_formula_iupac '[W (C24 H25 N4 O1) Cl O2], C4 H8 O'
_chemical_formula_moiety 'C24 H25 Cl N4 O3 W, C4 H8 O'
_chemical_formula_sum 'C28 H33 Cl N4 O4 W'
_chemical_formula_weight 708.88
_chemical_name_systematic
'<i>cis</i>-[2,2-Bis(3,5-dimethylpyrazolyl)-1,1-diphenylethanolato]chloridodioxidotungsten(VI) tetrahydrofuran monosolvate'
_space_group_crystal_system monoclinic
_space_group_IT_number 7
_space_group_name_Hall 'P -2yc'
_space_group_name_H-M_alt 'P 1 c 1'
_symmetry_space_group_name_Hall 'P -2yc'
_symmetry_space_group_name_H-M 'P 1 c 1'
_atom_sites_solution_hydrogens geom
_atom_sites_solution_primary direct
_audit_creation_method SHELXL-2017/1
_cell_angle_alpha 90
_cell_angle_beta 93.222(5)
_cell_angle_gamma 90
_cell_formula_units_Z 2
_cell_length_a 9.3157(6)
_cell_length_b 8.4063(3)
_cell_length_c 17.4678(10)
_cell_measurement_reflns_used 12354
_cell_measurement_temperature 153(2)
_cell_measurement_theta_max 27.83
_cell_measurement_theta_min 2.69
_cell_volume 1365.75(13)
_computing_cell_refinement
;
X-AREA (Stoe & Cie, 2009)
;
_computing_data_collection
;
X-AREA (Stoe & Cie, 2009)
;
_computing_data_reduction
;
X-RED (Stoe & Cie, 2009)
;
_computing_molecular_graphics
;
ORTEP-3 (Farrugia, 2012)
;
_computing_publication_material
;
SHELXL2014 (Sheldrick, 2015)
;
_computing_structure_refinement
;
SHELXL2014 (Sheldrick 2015)
;
_computing_structure_solution
;
SHELXS97 (Sheldrick, 2008)
;
_diffrn_ambient_temperature 153
_diffrn_detector 'image plate (34 cm diameter)'
_diffrn_detector_area_resol_mean 6.67
_diffrn_measured_fraction_theta_full 0.991
_diffrn_measured_fraction_theta_max 0.988
_diffrn_measurement_device '2-circle goniometer'
_diffrn_measurement_device_type 'Stoe IPDS 2T'
_diffrn_measurement_method 'rotation method'
_diffrn_radiation_monochromator 'plane graphite'
_diffrn_radiation_type 'Mo K\a'
_diffrn_radiation_wavelength 0.71073
_diffrn_reflns_av_R_equivalents 0.0194
_diffrn_reflns_av_unetI/netI 0.0183
_diffrn_reflns_limit_h_max 12
_diffrn_reflns_limit_h_min -12
_diffrn_reflns_limit_k_max 10
_diffrn_reflns_limit_k_min -10
_diffrn_reflns_limit_l_max 21
_diffrn_reflns_limit_l_min -22
_diffrn_reflns_number 12354
_diffrn_reflns_theta_full 25.242
_diffrn_reflns_theta_max 27.499
_diffrn_reflns_theta_min 3.111
_diffrn_source 'sealed X-ray tube, 12 x 0.4 mm long-fine focus'
_diffrn_source_current 40
_diffrn_source_power 2.000
_diffrn_source_voltage 50
_exptl_absorpt_coefficient_mu 4.368
_exptl_absorpt_correction_T_max 0.6391
_exptl_absorpt_correction_T_min 0.3906
_exptl_absorpt_correction_type numerical
_exptl_absorpt_process_details
;
(X-RED; Stoe & Cie, 2009)
;
_exptl_crystal_colour Colourless
_exptl_crystal_density_diffrn 1.724
_exptl_crystal_description Prism
_exptl_crystal_F_000 704
_exptl_crystal_size_max 0.250
_exptl_crystal_size_mid 0.180
_exptl_crystal_size_min 0.100
_refine_diff_density_max 0.937
_refine_diff_density_min -1.065
_refine_ls_abs_structure_details
;
Refined as an inversion twin
;
_refine_ls_abs_structure_Flack 0.489(10)
_refine_ls_extinction_method none
_refine_ls_goodness_of_fit_ref 1.083
_refine_ls_hydrogen_treatment constr
_refine_ls_matrix_type full
_refine_ls_number_parameters 348
_refine_ls_number_reflns 5165
_refine_ls_number_restraints 2
_refine_ls_restrained_S_all 1.083
_refine_ls_R_factor_all 0.0273
_refine_ls_R_factor_gt 0.0238
_refine_ls_shift/su_max 0.000
_refine_ls_shift/su_mean 0.000
_refine_ls_structure_factor_coef Fsqd
_refine_ls_weighting_details 'w=1/[\s^2^(Fo^2^)+(0.0148P)^2^+4.1365P] where P=(Fo^2^+2Fc^2^)/3'
_refine_ls_weighting_scheme calc
_refine_ls_wR_factor_gt 0.0519
_refine_ls_wR_factor_ref 0.0545
_reflns_number_gt 4924
_reflns_number_total 5165
_reflns_threshold_expression 'I > 2\s(I)'
_cod_data_source_file fn3307sup1.cif
_cod_data_source_block 2
_cod_database_code 2021687
_shelx_space_group_comment
;
The symmetry employed for this shelxl refinement is uniquely defined
by the following loop, which should always be used as a source of
symmetry information in preference to the above space-group names.
They are only intended as comments.
;
_shelx_estimated_absorpt_t_min 0.408
_shelx_estimated_absorpt_t_max 0.669

loop_
_space_group_symop_operation_xyz
'x, y, z'
'x, -y, z+1/2'

loop_
_atom_site_type_symbol
_atom_site_label
_atom_site_fract_x
_atom_site_fract_y
_atom_site_fract_z
_atom_site_U_iso_or_equiv
_atom_site_adp_type
_atom_site_calc_flag
_atom_site_occupancy
W W1 1.04108(2) 0.91051(2) 0.75170(2) 0.02602(7) Uani d 1
Cl Cl1 0.9829(2) 0.6550(2) 0.70373(11) 0.0384(4) Uani d 1
O O1 1.0519(5) 1.0754(5) 0.8271(2) 0.0230(9) Uani d 1
O O2 0.9488(7) 1.0125(7) 0.6767(3) 0.0415(13) Uani d 1
O O3 1.2171(6) 0.9119(6) 0.7263(3) 0.0364(12) Uani d 1
N N1 1.0583(6) 0.7973(6) 0.9298(3) 0.0210(11) Uani d 1
N N2 1.1142(6) 0.7653(7) 0.8599(3) 0.0252(11) Uani d 1
C C1 1.0580(8) 0.6951(8) 1.0644(4) 0.0299(15) Uani d 1
H H1A 1.097589 0.790459 1.089940 0.045 Uiso calc 1
H H1B 1.093916 0.600175 1.091828 0.045 Uiso calc 1
H H1C 0.952780 0.697684 1.064274 0.045 Uiso calc 1
C C2 1.1027(7) 0.6903(7) 0.9844(4) 0.0247(13) Uani d 1
C C3 1.1911(7) 0.5849(8) 0.9487(4) 0.0287(14) Uani d 1
H H3 1.239197 0.495853 0.971711 0.034 Uiso calc 1
C C4 1.1965(7) 0.6339(8) 0.8722(4) 0.0297(15) Uani d 1
C C5 1.2790(9) 0.5623(10) 0.8109(5) 0.044(2) Uani d 1
H H5A 1.225357 0.471908 0.788262 0.066 Uiso calc 1
H H5B 1.372457 0.525620 0.832552 0.066 Uiso calc 1
H H5C 1.293579 0.642069 0.771120 0.066 Uiso calc 1
N N3 0.8289(5) 0.9045(6) 0.8927(3) 0.0204(10) Uani d 1
N N4 0.8279(6) 0.8789(6) 0.8150(3) 0.0227(11) Uani d 1
C C6 0.6630(8) 0.9110(9) 1.0021(4) 0.0325(15) Uani d 1
H H6A 0.709143 0.822947 1.030853 0.049 Uiso calc 1
H H6B 0.558954 0.907368 1.007703 0.049 Uiso calc 1
H H6C 0.701219 1.012312 1.022199 0.049 Uiso calc 1
C C7 0.6929(7) 0.8965(7) 0.9195(4) 0.0251(13) Uani d 1
C C8 0.6042(7) 0.8661(8) 0.8561(4) 0.0297(15) Uani d 1
H H8 0.502680 0.854436 0.855246 0.036 Uiso calc 1
C C9 0.6890(7) 0.8550(8) 0.7926(4) 0.0292(14) Uani d 1
C C10 0.6416(9) 0.8240(10) 0.7106(5) 0.0424(19) Uani d 1
H H10A 0.700576 0.886772 0.677059 0.064 Uiso calc 1
H H10B 0.540452 0.854172 0.701891 0.064 Uiso calc 1
H H10C 0.652895 0.710605 0.699322 0.064 Uiso calc 1
C C11 0.9639(6) 0.9334(7) 0.9354(4) 0.0196(12) Uani d 1
H H11 0.943686 0.948290 0.990534 0.023 Uiso calc 1
C C12 1.0347(6) 1.0887(7) 0.9066(3) 0.0194(11) Uani d 1
C C13 1.1824(6) 1.1213(7) 0.9481(4) 0.0205(12) Uani d 1
C C14 1.2010(7) 1.1228(8) 1.0278(4) 0.0247(14) Uani d 1
H H14 1.126007 1.085861 1.057938 0.030 Uiso calc 1
C C15 1.3286(7) 1.1779(9) 1.0634(4) 0.0294(15) Uani d 1
H H15 1.340200 1.180257 1.117811 0.035 Uiso calc 1
C C16 1.4393(7) 1.2297(9) 1.0193(4) 0.0308(15) Uani d 1
H H16 1.525014 1.271422 1.043636 0.037 Uiso calc 1
C C17 1.4254(7) 1.2209(8) 0.9408(4) 0.0301(15) Uani d 1
H H17 1.502847 1.252174 0.911013 0.036 Uiso calc 1
C C18 1.2979(7) 1.1661(8) 0.9048(4) 0.0256(13) Uani d 1
H H18 1.289046 1.158918 0.850413 0.031 Uiso calc 1
C C19 0.9335(6) 1.2298(7) 0.9207(4) 0.0199(12) Uani d 1
C C20 0.8932(7) 1.3331(8) 0.8612(4) 0.0266(13) Uani d 1
H H20 0.926695 1.315324 0.811532 0.032 Uiso calc 1
C C21 0.8047(8) 1.4616(8) 0.8736(4) 0.0318(15) Uani d 1
H H21 0.778288 1.531871 0.832634 0.038 Uiso calc 1
C C22 0.7543(7) 1.4884(8) 0.9459(5) 0.0302(15) Uani d 1
H H22 0.691265 1.574893 0.953942 0.036 Uiso calc 1
C C23 0.7960(7) 1.3892(7) 1.0056(4) 0.0262(13) Uani d 1
H H23 0.764144 1.409418 1.055429 0.031 Uiso calc 1
C C24 0.8843(7) 1.2601(8) 0.9937(4) 0.0237(13) Uani d 1
H H24 0.911690 1.191508 1.035213 0.028 Uiso calc 1
O O4 0.5979(6) 0.4017(7) 0.6188(3) 0.0466(14) Uani d 1
C C25 0.6737(9) 0.3274(12) 0.6824(5) 0.046(2) Uani d 1
H H25A 0.739923 0.403989 0.709070 0.056 Uiso calc 1
H H25B 0.730398 0.236015 0.664967 0.056 Uiso calc 1
C C26 0.5618(10) 0.2724(10) 0.7348(5) 0.045(2) Uani d 1
H H26A 0.539426 0.356030 0.772203 0.054 Uiso calc 1
H H26B 0.592886 0.174829 0.762814 0.054 Uiso calc 1
C C27 0.4333(9) 0.2396(10) 0.6792(5) 0.046(2) Uani d 1
H H27A 0.439564 0.132565 0.655889 0.055 Uiso calc 1
H H27B 0.341570 0.248830 0.704791 0.055 Uiso calc 1
C C28 0.4477(9) 0.3688(10) 0.6201(5) 0.0432(19) Uani d 1
H H28A 0.409240 0.332480 0.569121 0.052 Uiso calc 1
H H28B 0.394489 0.465268 0.634551 0.052 Uiso calc 1

loop_
_atom_site_aniso_label
_atom_site_aniso_U_11
_atom_site_aniso_U_22
_atom_site_aniso_U_33
_atom_site_aniso_U_12
_atom_site_aniso_U_13
_atom_site_aniso_U_23
W1 0.03934(12) 0.02519(10) 0.01392(10) -0.0007(2) 0.00483(7) -0.0025(2)
Cl1 0.0601(12) 0.0297(8) 0.0256(9) -0.0043(8) 0.0043(8) -0.0063(7)
O1 0.034(2) 0.023(2) 0.012(2) -0.001(2) 0.0021(17) -0.0003(17)
O2 0.058(4) 0.048(3) 0.019(3) -0.006(3) 0.006(2) 0.009(2)
O3 0.047(3) 0.039(3) 0.024(3) 0.001(2) 0.016(2) -0.008(2)
N1 0.029(3) 0.022(2) 0.013(3) 0.004(2) 0.005(2) -0.0001(19)
N2 0.033(3) 0.024(3) 0.019(3) 0.007(2) 0.003(2) -0.002(2)
C1 0.045(4) 0.027(3) 0.019(3) 0.007(3) 0.004(3) 0.006(3)
C2 0.029(3) 0.021(3) 0.024(3) -0.001(3) 0.000(3) 0.001(2)
C3 0.033(3) 0.023(3) 0.029(4) 0.010(3) -0.003(3) -0.002(3)
C4 0.029(3) 0.028(3) 0.032(4) 0.005(3) 0.002(3) -0.003(3)
C5 0.053(5) 0.041(4) 0.039(5) 0.022(4) 0.014(4) -0.003(3)
N3 0.028(3) 0.017(2) 0.017(3) 0.004(2) 0.0017(19) -0.001(2)
N4 0.030(3) 0.021(3) 0.017(3) 0.002(2) -0.001(2) -0.002(2)
C6 0.032(3) 0.033(3) 0.033(4) 0.001(3) 0.010(3) 0.000(3)
C7 0.028(3) 0.018(3) 0.030(4) 0.003(3) 0.008(3) 0.002(3)
C8 0.025(3) 0.028(3) 0.036(4) 0.002(3) -0.001(3) 0.002(3)
C9 0.033(4) 0.022(3) 0.031(4) 0.002(3) -0.009(3) 0.002(3)
C10 0.045(5) 0.044(4) 0.036(5) 0.004(4) -0.017(3) -0.006(3)
C11 0.024(3) 0.019(3) 0.017(3) 0.003(2) 0.003(2) -0.001(2)
C12 0.029(3) 0.018(3) 0.012(3) -0.001(2) 0.004(2) 0.001(2)
C13 0.024(3) 0.020(3) 0.018(3) 0.004(2) 0.004(2) 0.001(2)
C14 0.024(3) 0.035(4) 0.016(3) 0.000(3) 0.003(2) 0.001(3)
C15 0.024(3) 0.042(4) 0.022(4) 0.000(3) 0.004(3) -0.001(3)
C16 0.022(3) 0.036(4) 0.034(4) 0.001(3) 0.000(3) 0.001(3)
C17 0.023(3) 0.037(4) 0.031(4) -0.001(3) 0.008(3) 0.004(3)
C18 0.034(3) 0.027(3) 0.016(3) 0.004(3) 0.007(3) 0.000(2)
C19 0.024(3) 0.017(3) 0.019(3) -0.001(2) 0.001(2) -0.003(2)
C20 0.036(4) 0.023(3) 0.020(3) 0.002(3) -0.001(3) 0.004(2)
C21 0.037(4) 0.023(3) 0.035(4) 0.005(3) -0.005(3) 0.005(3)
C22 0.029(3) 0.018(3) 0.043(4) 0.004(3) 0.004(3) -0.004(3)
C23 0.027(3) 0.021(3) 0.031(4) 0.000(2) 0.005(3) -0.005(3)
C24 0.030(3) 0.020(3) 0.022(3) 0.002(3) 0.004(3) 0.000(2)
O4 0.048(3) 0.055(3) 0.037(3) -0.016(3) 0.001(2) 0.017(3)
C25 0.047(5) 0.058(5) 0.035(5) -0.001(4) -0.001(4) 0.004(4)
C26 0.054(6) 0.046(4) 0.034(6) 0.009(4) 0.002(4) 0.008(3)
C27 0.048(5) 0.043(4) 0.048(5) -0.006(4) 0.010(4) 0.003(4)
C28 0.042(4) 0.047(5) 0.040(5) 0.004(4) 0.001(3) 0.008(4)

loop_
_atom_type_symbol
_atom_type_description
_atom_type_scat_dispersion_real
_atom_type_scat_dispersion_imag
_atom_type_scat_source
C C 0.0033 0.0016 'International Tables Vol C Tables 4.2.6.8 and 6.1.1.4'
H H 0.0000 0.0000 'International Tables Vol C Tables 4.2.6.8 and 6.1.1.4'
N N 0.0061 0.0033 'International Tables Vol C Tables 4.2.6.8 and 6.1.1.4'
O O 0.0106 0.0060 'International Tables Vol C Tables 4.2.6.8 and 6.1.1.4'
Cl Cl 0.1484 0.1585 'International Tables Vol C Tables 4.2.6.8 and 6.1.1.4'
W W -0.8490 6.8722 'International Tables Vol C Tables 4.2.6.8 and 6.1.1.4'

loop_
_exptl_crystal_face_index_h
_exptl_crystal_face_index_k
_exptl_crystal_face_index_l
_exptl_crystal_face_perp_dist
3 -7 1 0.0840
-2 5 0 0.0840
1 0 6 0.1460
-1 0 -7 0.1220
-1 4 8 0.1210
-7 -2 0 0.0550
10 3 1 0.0570
1 -4 -8 0.1380

loop_
_geom_angle_atom_site_label_1
_geom_angle_atom_site_label_2
_geom_angle_atom_site_label_3
_geom_angle
_geom_angle_publ_flag
O3 W1 O2 103.8(3) y
O3 W1 O1 99.1(2) y
O2 W1 O1 99.5(3) y
O3 W1 N2 88.5(2) y
O2 W1 N2 167.7(2) y
O1 W1 N2 79.52(19) y
O3 W1 N4 165.3(2) y
O2 W1 N4 90.9(2) y
O1 W1 N4 76.70(19) y
N2 W1 N4 76.9(2) y
O3 W1 Cl1 96.76(19) ?
O2 W1 Cl1 95.0(2) ?
O1 W1 Cl1 155.24(14) ?
N2 W1 Cl1 82.04(15) ?
N4 W1 Cl1 83.14(13) ?
C12 O1 W1 137.0(4) ?
C2 N1 N2 112.2(5) ?
C2 N1 C11 129.6(5) ?
N2 N1 C11 118.3(5) ?
C4 N2 N1 104.9(5) ?
C4 N2 W1 134.1(4) ?
N1 N2 W1 120.7(4) ?
C2 C1 H1A 109.5 ?
C2 C1 H1B 109.5 ?
H1A C1 H1B 109.5 ?
C2 C1 H1C 109.5 ?
H1A C1 H1C 109.5 ?
H1B C1 H1C 109.5 ?
N1 C2 C3 105.9(6) ?
N1 C2 C1 123.6(6) ?
C3 C2 C1 130.5(6) ?
C2 C3 C4 107.2(6) ?
C2 C3 H3 126.4 ?
C4 C3 H3 126.4 ?
N2 C4 C3 109.9(6) ?
N2 C4 C5 121.9(7) ?
C3 C4 C5 128.2(6) ?
C4 C5 H5A 109.5 ?
C4 C5 H5B 109.5 ?
H5A C5 H5B 109.5 ?
C4 C5 H5C 109.5 ?
H5A C5 H5C 109.5 ?
H5B C5 H5C 109.5 ?
N4 N3 C7 111.9(5) ?
N4 N3 C11 119.5(5) ?
C7 N3 C11 128.6(5) ?
C9 N4 N3 105.3(6) ?
C9 N4 W1 134.9(5) ?
N3 N4 W1 119.4(4) ?
C7 C6 H6A 109.5 ?
C7 C6 H6B 109.5 ?
H6A C6 H6B 109.5 ?
C7 C6 H6C 109.5 ?
H6A C6 H6C 109.5 ?
H6B C6 H6C 109.5 ?
C8 C7 N3 105.1(6) ?
C8 C7 C6 131.4(6) ?
N3 C7 C6 123.4(6) ?
C7 C8 C9 108.1(6) ?
C7 C8 H8 125.9 ?
C9 C8 H8 125.9 ?
N4 C9 C8 109.6(6) ?
N4 C9 C10 122.1(7) ?
C8 C9 C10 128.3(7) ?
C9 C10 H10A 109.5 ?
C9 C10 H10B 109.5 ?
H10A C10 H10B 109.5 ?
C9 C10 H10C 109.5 ?
H10A C10 H10C 109.5 ?
H10B C10 H10C 109.5 ?
N3 C11 N1 110.3(5) ?
N3 C11 C12 110.3(5) ?
N1 C11 C12 111.7(5) ?
N3 C11 H11 108.2 ?
N1 C11 H11 108.2 ?
C12 C11 H11 108.2 ?
O1 C12 C13 109.2(5) ?
O1 C12 C19 108.8(5) ?
C13 C12 C19 109.0(5) ?
O1 C12 C11 108.9(5) ?
C13 C12 C11 112.3(5) ?
C19 C12 C11 108.6(5) ?
C14 C13 C18 118.8(6) ?
C14 C13 C12 121.9(5) ?
C18 C13 C12 119.0(6) ?
C15 C14 C13 120.3(6) ?
C15 C14 H14 119.8 ?
C13 C14 H14 119.8 ?
C14 C15 C16 119.9(7) ?
C14 C15 H15 120.1 ?
C16 C15 H15 120.1 ?
C17 C16 C15 120.3(6) ?
C17 C16 H16 119.8 ?
C15 C16 H16 119.8 ?
C16 C17 C18 120.0(6) ?
C16 C17 H17 120.0 ?
C18 C17 H17 120.0 ?
C17 C18 C13 120.4(6) ?
C17 C18 H18 119.8 ?
C13 C18 H18 119.8 ?
C20 C19 C24 118.6(6) ?
C20 C19 C12 120.1(5) ?
C24 C19 C12 121.2(5) ?
C21 C20 C19 120.5(6) ?
C21 C20 H20 119.7 ?
C19 C20 H20 119.7 ?
C20 C21 C22 120.3(7) ?
C20 C21 H21 119.9 ?
C22 C21 H21 119.9 ?
C23 C22 C21 119.7(6) ?
C23 C22 H22 120.1 ?
C21 C22 H22 120.1 ?
C22 C23 C24 120.4(6) ?
C22 C23 H23 119.8 ?
C24 C23 H23 119.8 ?
C23 C24 C19 120.4(6) ?
C23 C24 H24 119.8 ?
C19 C24 H24 119.8 ?
C25 O4 C28 110.2(6) ?
O4 C25 C26 106.2(7) ?
O4 C25 H25A 110.5 ?
C26 C25 H25A 110.5 ?
O4 C25 H25B 110.5 ?
C26 C25 H25B 110.5 ?
H25A C25 H25B 108.7 ?
C25 C26 C27 102.4(7) ?
C25 C26 H26A 111.3 ?
C27 C26 H26A 111.3 ?
C25 C26 H26B 111.3 ?
C27 C26 H26B 111.3 ?
H26A C26 H26B 109.2 ?
C28 C27 C26 102.0(7) ?
C28 C27 H27A 111.4 ?
C26 C27 H27A 111.4 ?
C28 C27 H27B 111.4 ?
C26 C27 H27B 111.4 ?
H27A C27 H27B 109.2 ?
O4 C28 C27 105.9(7) ?
O4 C28 H28A 110.5 ?
C27 C28 H28A 110.5 ?
O4 C28 H28B 110.5 ?
C27 C28 H28B 110.5 ?
H28A C28 H28B 108.7 ?

loop_
_geom_bond_atom_site_label_1
_geom_bond_atom_site_label_2
_geom_bond_distance
_geom_bond_publ_flag
W1 O3 1.723(5) y
W1 O2 1.751(6) y
W1 O1 1.911(4) y
W1 N2 2.320(6) y
W1 N4 2.342(6) y
W1 Cl1 2.3572(18) y
O1 C12 1.410(7) ?
N1 C2 1.358(8) ?
N1 N2 1.380(7) ?
N1 C11 1.450(7) ?
N2 C4 1.356(8) ?
C1 C2 1.481(9) ?
C1 H1A 0.9800 ?
C1 H1B 0.9800 ?
C1 H1C 0.9800 ?
C2 C3 1.382(9) ?
C3 C4 1.401(10) ?
C3 H3 0.9500 ?
C4 C5 1.481(9) ?
C5 H5A 0.9800 ?
C5 H5B 0.9800 ?
C5 H5C 0.9800 ?
N3 N4 1.374(8) ?
N3 C7 1.376(8) ?
N3 C11 1.446(8) ?
N4 C9 1.346(9) ?
C6 C7 1.491(10) ?
C6 H6A 0.9800 ?
C6 H6B 0.9800 ?
C6 H6C 0.9800 ?
C7 C8 1.369(10) ?
C8 C9 1.401(10) ?
C8 H8 0.9500 ?
C9 C10 1.497(10) ?
C10 H10A 0.9800 ?
C10 H10B 0.9800 ?
C10 H10C 0.9800 ?
C11 C12 1.559(8) ?
C11 H11 1.0000 ?
C12 C13 1.543(9) ?
C12 C19 1.544(8) ?
C13 C14 1.393(9) ?
C13 C18 1.401(8) ?
C14 C15 1.390(9) ?
C14 H14 0.9500 ?
C15 C16 1.392(9) ?
C15 H15 0.9500 ?
C16 C17 1.372(10) ?
C16 H16 0.9500 ?
C17 C18 1.391(10) ?
C17 H17 0.9500 ?
C18 H18 0.9500 ?
C19 C20 1.390(9) ?
C19 C24 1.402(8) ?
C20 C21 1.384(9) ?
C20 H20 0.9500 ?
C21 C22 1.389(10) ?
C21 H21 0.9500 ?
C22 C23 1.375(10) ?
C22 H22 0.9500 ?
C23 C24 1.385(9) ?
C23 H23 0.9500 ?
C24 H24 0.9500 ?
O4 C25 1.426(10) ?
O4 C28 1.428(10) ?
C25 C26 1.499(11) ?
C25 H25A 0.9900 ?
C25 H25B 0.9900 ?
C26 C27 1.524(13) ?
C26 H26A 0.9900 ?
C26 H26B 0.9900 ?
C27 C28 1.509(11) ?
C27 H27A 0.9900 ?
C27 H27B 0.9900 ?
C28 H28A 0.9900 ?
C28 H28B 0.9900 ?

loop_
_geom_hbond_atom_site_label_D
_geom_hbond_atom_site_label_H
_geom_hbond_atom_site_label_A
_geom_hbond_site_symmetry_A
_geom_hbond_distance_DH
_geom_hbond_distance_HA
_geom_hbond_distance_DA
_geom_hbond_angle_DHA
_geom_hbond_publ_flag
C5 H5C O3 . 0.98 2.49 3.325(10) 142.8 yes
C10 H10A O2 . 0.98 2.54 3.353(11) 140.0 yes
C15 H15 O3 2_575 0.95 2.40 3.174(9) 138.7 yes
C6 H6A O4 2_565 0.98 2.68 3.402(10) 130.8 yes
C23 H23 O4 2_575 0.95 2.52 3.289(8) 138.4 yes

loop_
_geom_torsion_atom_site_label_1
_geom_torsion_atom_site_label_2
_geom_torsion_atom_site_label_3
_geom_torsion_atom_site_label_4
_geom_torsion
C2 N1 N2 C4 -0.2(7)
C11 N1 N2 C4 -180.0(5)
C2 N1 N2 W1 173.8(4)
C11 N1 N2 W1 -5.9(7)
N2 N1 C2 C3 0.1(8)
C11 N1 C2 C3 179.8(6)
N2 N1 C2 C1 -179.3(6)
C11 N1 C2 C1 0.4(11)
N1 C2 C3 C4 0.0(8)
C1 C2 C3 C4 179.4(7)
N1 N2 C4 C3 0.2(7)
W1 N2 C4 C3 -172.6(5)
N1 N2 C4 C5 -178.7(7)
W1 N2 C4 C5 8.5(11)
C2 C3 C4 N2 -0.2(8)
C2 C3 C4 C5 178.6(8)
C7 N3 N4 C9 0.2(7)
C11 N3 N4 C9 179.6(5)
C7 N3 N4 W1 173.9(4)
C11 N3 N4 W1 -6.7(7)
N4 N3 C7 C8 -0.4(7)
C11 N3 C7 C8 -179.7(6)
N4 N3 C7 C6 176.6(6)
C11 N3 C7 C6 -2.7(10)
N3 C7 C8 C9 0.5(7)
C6 C7 C8 C9 -176.2(7)
N3 N4 C9 C8 0.1(7)
W1 N4 C9 C8 -172.2(4)
N3 N4 C9 C10 179.5(6)
W1 N4 C9 C10 7.2(10)
C7 C8 C9 N4 -0.4(8)
C7 C8 C9 C10 -179.7(7)
N4 N3 C11 N1 -61.5(7)
C7 N3 C11 N1 117.8(6)
N4 N3 C11 C12 62.4(6)
C7 N3 C11 C12 -118.4(6)
C2 N1 C11 N3 -110.3(7)
N2 N1 C11 N3 69.3(7)
C2 N1 C11 C12 126.7(7)
N2 N1 C11 C12 -53.7(7)
W1 O1 C12 C13 110.3(6)
W1 O1 C12 C19 -130.9(5)
W1 O1 C12 C11 -12.7(8)
N3 C11 C12 O1 -56.6(6)
N1 C11 C12 O1 66.4(6)
N3 C11 C12 C13 -177.7(5)
N1 C11 C12 C13 -54.7(6)
N3 C11 C12 C19 61.8(6)
N1 C11 C12 C19 -175.3(5)
O1 C12 C13 C14 -172.9(5)
C19 C12 C13 C14 68.4(7)
C11 C12 C13 C14 -51.9(7)
O1 C12 C13 C18 13.5(7)
C19 C12 C13 C18 -105.2(6)
C11 C12 C13 C18 134.5(6)
C18 C13 C14 C15 4.3(10)
C12 C13 C14 C15 -169.3(6)
C13 C14 C15 C16 -1.0(11)
C14 C15 C16 C17 -2.5(11)
C15 C16 C17 C18 2.7(11)
C16 C17 C18 C13 0.7(10)
C14 C13 C18 C17 -4.2(9)
C12 C13 C18 C17 169.6(6)
O1 C12 C19 C20 -9.5(8)
C13 C12 C19 C20 109.5(6)
C11 C12 C19 C20 -127.9(6)
O1 C12 C19 C24 172.8(5)
C13 C12 C19 C24 -68.2(7)
C11 C12 C19 C24 54.4(8)
C24 C19 C20 C21 -0.9(10)
C12 C19 C20 C21 -178.8(6)
C19 C20 C21 C22 -0.4(11)
C20 C21 C22 C23 1.9(11)
C21 C22 C23 C24 -2.0(10)
C22 C23 C24 C19 0.7(10)
C20 C19 C24 C23 0.8(10)
C12 C19 C24 C23 178.6(6)
C28 O4 C25 C26 -11.7(10)
O4 C25 C26 C27 29.8(9)
C25 C26 C27 C28 -35.7(9)
C25 O4 C28 C27 -11.7(9)
C26 C27 C28 O4 29.6(9)
